data_4135534
loop_
_publ_author_name
'Li, Jun'
'Daniliuc, Constantin G.'
'Kartha, Kalathil K.'
'Fern\'andez, Gustavo'
'Kehr, Gerald'
'Erker, Gerhard'

_publ_section_title
;
 Introducing the Dihydro-1,3-azaboroles: Convenient Entry by a
 Three-Component Reaction, Synthetic and Photophysical Application
;
_journal_name_full 'Journal of the American Chemical Society'
_journal_paper_doi 10.1021/jacs.0c12236
_journal_year 2021
_chemical_formula_sum 'C31 H21 B F9 N'
_chemical_formula_weight 589.30
_space_group_crystal_system monoclinic
_space_group_IT_number 14
_space_group_name_Hall '-P 2ybc'
_space_group_name_H-M_alt 'P 1 21/c 1'
_atom_sites_solution_hydrogens geom
_audit_creation_method 'APEX3 v2016.1-0'
_cell_angle_alpha 90
_cell_angle_beta 96.4280(10)
_cell_angle_gamma 90
_cell_formula_units_Z 4
_cell_length_a 8.0098(2)
_cell_length_b 15.6527(4)
_cell_length_c 21.2837(5)
_cell_measurement_reflns_used 9908
_cell_measurement_temperature 100.(2)
_cell_measurement_theta_max 27.5717
_cell_measurement_theta_min 2.3243
_cell_volume 2651.67(11)
_computing_cell_refinement 'SAINT V8.37A (Bruker AXS Inc., 2015)'
_computing_data_collection
;

APEX3 v2016.1-0 (Bruker AXS Inc., 2016)
;
_computing_data_reduction 'SAINT V8.37A (Bruker AXS Inc., 2015)'
_computing_molecular_graphics 'XP (Sheldrick, 2014)'
_computing_publication_material 'SHELXL-2014/7 (Sheldrick, 2014)'
_computing_structure_refinement 'SHELXL-2014/7 (Sheldrick, 2014)'
_computing_structure_solution 'SHELXL-2014/7 (Sheldrick, 2014)'
_diffrn_ambient_temperature 100.(2)
_diffrn_detector_area_resol_mean 7.3910
_diffrn_measured_fraction_theta_full 0.994
_diffrn_measured_fraction_theta_max 0.994
_diffrn_measurement_device_type 'Bruker D8 Venture PHOTON 100 CMOS'
_diffrn_measurement_method 'omega and phi scans'
_diffrn_radiation_monochromator 'MX mirror'
_diffrn_radiation_type 'Mo K\a'
_diffrn_radiation_wavelength 0.71073
_diffrn_reflns_av_R_equivalents 0.0550
_diffrn_reflns_av_unetI/netI 0.0265
_diffrn_reflns_limit_h_max 10
_diffrn_reflns_limit_h_min -10
_diffrn_reflns_limit_k_max 20
_diffrn_reflns_limit_k_min -20
_diffrn_reflns_limit_l_max 27
_diffrn_reflns_limit_l_min -27
_diffrn_reflns_number 52881
_diffrn_reflns_theta_full 27.58
_diffrn_reflns_theta_max 27.58
_diffrn_reflns_theta_min 2.56
_diffrn_source 'Mo ImS'
_diffrn_source_type 'micro focus tube'
_exptl_absorpt_coefficient_mu 0.130
_exptl_absorpt_correction_T_max 0.99
_exptl_absorpt_correction_T_min 0.94
_exptl_absorpt_correction_type multi-scan
_exptl_absorpt_process_details
;
Bruker AXS (2014). SADABS, Version 2014/5, Bruker AXS Inc., Madison, Wisconsin,
USA.
;
_exptl_crystal_colour colourless
_exptl_crystal_density_diffrn 1.476
_exptl_crystal_density_method 'not measured'
_exptl_crystal_description prism
_exptl_crystal_F_000 1200
_exptl_crystal_size_max 0.148
_exptl_crystal_size_mid 0.140
_exptl_crystal_size_min 0.092
_refine_diff_density_max 0.558
_refine_diff_density_min -0.423
_refine_ls_extinction_method none
_refine_ls_goodness_of_fit_ref 1.057
_refine_ls_hydrogen_treatment constr
_refine_ls_matrix_type full
_refine_ls_number_parameters 379
_refine_ls_number_reflns 6117
_refine_ls_number_restraints 0
_refine_ls_restrained_S_all 1.057
_refine_ls_R_factor_all 0.0575
_refine_ls_R_factor_gt 0.0471
_refine_ls_shift/su_max 0.001
_refine_ls_shift/su_mean 0.000
_refine_ls_structure_factor_coef Fsqd
_refine_ls_weighting_details 'w=1/[\s^2^(Fo^2^)+(0.0402P)^2^+2.3774P] where P=(Fo^2^+2Fc^2^)/3'
_refine_ls_weighting_scheme calc
_refine_ls_wR_factor_gt 0.1054
_refine_ls_wR_factor_ref 0.1116
_reflns_number_gt 5196
_reflns_number_total 6117
_reflns_threshold_expression 'I > 2\s(I)'
_cod_data_source_file ja0c12236_si_003.cif
_cod_data_source_block erk9729
_cod_database_code 4135534

loop_
_space_group_symop_operation_xyz
'x, y, z'
'-x, y+1/2, -z+1/2'
'-x, -y, -z'
'x, -y-1/2, z-1/2'

loop_
_atom_site_type_symbol
_atom_site_label
_atom_site_fract_x
_atom_site_fract_y
_atom_site_fract_z
_atom_site_U_iso_or_equiv
_atom_site_adp_type
_atom_site_calc_flag
_atom_site_refinement_flags_adp
_atom_site_refinement_flags_occupancy
_atom_site_refinement_flags_posn
_atom_site_occupancy
_atom_site_disorder_assembly
_atom_site_disorder_group
B B1 0.5564(2) 0.73873(11) 0.38564(8) 0.0121(3) Uani d . . . 1 . .
N N1 0.73025(16) 0.86061(8) 0.40994(6) 0.0133(3) Uani d . . . 1 . .
C C1 0.67501(18) 0.86042(9) 0.34787(7) 0.0112(3) Uani d . . . 1 . .
C C2 0.56498(18) 0.79319(9) 0.32853(7) 0.0128(3) Uani d . . . 1 . .
C C3 0.67111(19) 0.78489(9) 0.44081(7) 0.0130(3) Uani d . . . 1 . .
H H3A 0.6056 0.8008 0.4758 0.016 Uiso calc U . R 1 . .
H H3B 0.7662 0.748 0.4576 0.016 Uiso calc U . R 1 . .
C C4 0.86673(19) 0.91317(10) 0.44101(7) 0.0138(3) Uani d . . . 1 . .
H H4A 0.8741 0.9672 0.4174 0.017 Uiso calc U . R 1 . .
H H4B 0.9748 0.8825 0.4408 0.017 Uiso calc U . R 1 . .
C C11 0.73718(18) 0.92719(9) 0.30649(7) 0.0120(3) Uani d . . . 1 . .
C C12 0.8733(2) 0.90920(10) 0.27367(8) 0.0169(3) Uani d . . . 1 . .
H H12 0.9228 0.854 0.2766 0.02 Uiso calc U . R 1 . .
C C13 0.9374(2) 0.97157(11) 0.23661(8) 0.0200(3) Uani d . . . 1 . .
H H13 1.0312 0.9591 0.2145 0.024 Uiso calc U . R 1 . .
C C14 0.8648(2) 1.05202(10) 0.23176(7) 0.0186(3) Uani d . . . 1 . .
H H14 0.9088 1.0947 0.2064 0.022 Uiso calc U . R 1 . .
C C15 0.7279(2) 1.07007(10) 0.26389(8) 0.0203(3) Uani d . . . 1 . .
H H15 0.6775 1.125 0.2603 0.024 Uiso calc U . R 1 . .
C C16 0.6641(2) 1.00813(10) 0.30137(8) 0.0173(3) Uani d . . . 1 . .
H H16 0.5706 1.0209 0.3235 0.021 Uiso calc U . R 1 . .
C C21 0.4861(2) 0.78419(9) 0.26220(7) 0.0143(3) Uani d . . . 1 . .
C C22 0.3205(2) 0.80981(11) 0.24499(8) 0.0216(4) Uani d . . . 1 . .
H H22 0.2588 0.8352 0.2758 0.026 Uiso calc U . R 1 . .
C C23 0.2438(2) 0.79885(12) 0.18343(9) 0.0280(4) Uani d . . . 1 . .
H H23 0.1308 0.8164 0.1727 0.034 Uiso calc U . R 1 . .
C C24 0.3323(3) 0.76233(12) 0.13787(8) 0.0276(4) Uani d . . . 1 . .
H H24 0.2802 0.7547 0.0959 0.033 Uiso calc U . R 1 . .
C C25 0.4968(2) 0.73711(13) 0.15390(8) 0.0272(4) Uani d . . . 1 . .
H H25 0.558 0.7123 0.1228 0.033 Uiso calc U . R 1 . .
C C26 0.5733(2) 0.74789(12) 0.21536(8) 0.0219(4) Uani d . . . 1 . .
H H26 0.6866 0.7303 0.2257 0.026 Uiso calc U . R 1 . .
C C31 0.46578(18) 0.64990(9) 0.39568(7) 0.0116(3) Uani d . . . 1 . .
C C32 0.54254(19) 0.57109(10) 0.38483(7) 0.0128(3) Uani d . . . 1 . .
C C33 0.47081(19) 0.49273(10) 0.39745(7) 0.0148(3) Uani d . . . 1 . .
H H33 0.5254 0.441 0.3885 0.018 Uiso calc U . R 1 . .
C C34 0.3195(2) 0.49081(10) 0.42305(7) 0.0146(3) Uani d . . . 1 . .
C C35 0.23754(19) 0.56628(10) 0.43411(7) 0.0141(3) Uani d . . . 1 . .
H H35 0.1328 0.5651 0.4511 0.017 Uiso calc U . R 1 . .
C C36 0.30957(18) 0.64384(9) 0.42022(7) 0.0127(3) Uani d . . . 1 . .
C C37 0.7081(2) 0.56672(10) 0.35723(8) 0.0174(3) Uani d . . . 1 . .
C C38 0.2448(2) 0.40647(11) 0.43861(8) 0.0198(3) Uani d . . . 1 . .
C C39 0.2112(2) 0.72344(10) 0.43122(8) 0.0178(3) Uani d . . . 1 . .
C C41 0.83648(19) 0.93271(10) 0.50839(7) 0.0133(3) Uani d . . . 1 . .
C C42 0.9173(2) 0.88554(10) 0.55839(8) 0.0181(3) Uani d . . . 1 . .
H H42 0.9938 0.8417 0.5501 0.022 Uiso calc U . R 1 . .
C C43 0.8872(2) 0.90201(12) 0.62028(8) 0.0240(4) Uani d . . . 1 . .
H H43 0.943 0.8695 0.654 0.029 Uiso calc U . R 1 . .
C C44 0.7758(2) 0.96594(13) 0.63266(8) 0.0258(4) Uani d . . . 1 . .
H H44 0.7551 0.9774 0.6749 0.031 Uiso calc U . R 1 . .
C C45 0.6943(2) 1.01327(12) 0.58331(9) 0.0238(4) Uani d . . . 1 . .
H H45 0.6175 1.0569 0.5918 0.029 Uiso calc U . R 1 . .
C C46 0.7251(2) 0.99690(10) 0.52146(8) 0.0176(3) Uani d . . . 1 . .
H H46 0.6697 1.0298 0.4878 0.021 Uiso calc U . R 1 . .
F F1 0.80983(13) 0.63252(7) 0.37292(6) 0.0296(3) Uani d . . . 1 . .
F F2 0.68723(15) 0.56358(10) 0.29429(5) 0.0425(3) Uani d . . . 1 . .
F F3 0.79668(14) 0.49708(7) 0.37685(6) 0.0336(3) Uani d . . . 1 . .
F F4 0.15916(18) 0.36933(8) 0.38922(6) 0.0464(4) Uani d . . . 1 . .
F F5 0.36385(14) 0.35046(7) 0.46011(6) 0.0301(3) Uani d . . . 1 . .
F F6 0.14474(18) 0.41362(8) 0.48423(7) 0.0474(4) Uani d . . . 1 . .
F F7 0.08603(13) 0.70897(7) 0.46628(6) 0.0325(3) Uani d . . . 1 . .
F F8 0.30357(14) 0.78432(7) 0.46163(7) 0.0442(4) Uani d . . . 1 . .
F F9 0.1408(2) 0.75730(9) 0.37754(6) 0.0553(4) Uani d . . . 1 . .

loop_
_atom_site_aniso_label
_atom_site_aniso_U_11
_atom_site_aniso_U_22
_atom_site_aniso_U_33
_atom_site_aniso_U_12
_atom_site_aniso_U_13
_atom_site_aniso_U_23
B1 0.0116(7) 0.0113(7) 0.0136(8) -0.0008(6) 0.0029(6) -0.0010(6)
N1 0.0165(6) 0.0115(6) 0.0121(6) -0.0059(5) 0.0024(5) 0.0002(5)
C1 0.0105(6) 0.0110(7) 0.0126(7) 0.0006(5) 0.0031(5) -0.0005(5)
C2 0.0132(7) 0.0124(7) 0.0129(7) -0.0020(5) 0.0013(5) -0.0005(5)
C3 0.0161(7) 0.0122(7) 0.0111(7) -0.0044(5) 0.0025(5) 0.0016(5)
C4 0.0144(7) 0.0137(7) 0.0134(7) -0.0059(5) 0.0024(6) -0.0018(5)
C11 0.0134(7) 0.0112(7) 0.0111(7) -0.0034(5) 0.0000(5) -0.0003(5)
C12 0.0195(8) 0.0125(7) 0.0196(8) -0.0008(6) 0.0063(6) -0.0009(6)
C13 0.0227(8) 0.0226(8) 0.0162(8) -0.0057(7) 0.0093(6) -0.0019(6)
C14 0.0254(8) 0.0180(8) 0.0119(7) -0.0089(6) -0.0005(6) 0.0051(6)
C15 0.0227(8) 0.0142(7) 0.0229(9) 0.0003(6) -0.0020(7) 0.0058(6)
C16 0.0150(7) 0.0160(7) 0.0215(8) 0.0012(6) 0.0044(6) 0.0021(6)
C21 0.0189(7) 0.0104(7) 0.0130(7) -0.0051(6) -0.0002(6) 0.0020(5)
C22 0.0248(9) 0.0163(8) 0.0219(9) 0.0042(6) -0.0050(7) -0.0032(6)
C23 0.0314(10) 0.0206(9) 0.0279(10) 0.0037(7) -0.0145(8) 0.0002(7)
C24 0.0410(11) 0.0245(9) 0.0142(8) -0.0076(8) -0.0104(7) 0.0016(7)
C25 0.0344(10) 0.0330(10) 0.0147(8) -0.0089(8) 0.0054(7) -0.0034(7)
C26 0.0189(8) 0.0306(9) 0.0165(8) -0.0065(7) 0.0032(6) -0.0006(7)
C31 0.0126(7) 0.0128(7) 0.0090(7) -0.0023(5) -0.0001(5) 0.0003(5)
C32 0.0135(7) 0.0150(7) 0.0100(7) -0.0020(5) 0.0018(5) -0.0003(5)
C33 0.0172(7) 0.0124(7) 0.0149(7) 0.0001(6) 0.0020(6) -0.0005(6)
C34 0.0180(7) 0.0128(7) 0.0128(7) -0.0046(6) 0.0010(6) 0.0011(6)
C35 0.0127(7) 0.0158(7) 0.0142(7) -0.0028(6) 0.0037(5) 0.0005(6)
C36 0.0127(7) 0.0130(7) 0.0120(7) -0.0006(5) 0.0000(5) 0.0003(5)
C37 0.0171(8) 0.0164(7) 0.0194(8) -0.0007(6) 0.0053(6) -0.0022(6)
C38 0.0241(8) 0.0158(8) 0.0197(8) -0.0047(6) 0.0036(6) 0.0033(6)
C39 0.0150(7) 0.0152(7) 0.0238(8) -0.0005(6) 0.0052(6) 0.0006(6)
C41 0.0128(7) 0.0144(7) 0.0128(7) -0.0060(5) 0.0021(5) -0.0016(6)
C42 0.0182(8) 0.0179(8) 0.0175(8) -0.0036(6) -0.0011(6) 0.0005(6)
C43 0.0260(9) 0.0305(9) 0.0142(8) -0.0088(7) -0.0029(6) 0.0040(7)
C44 0.0254(9) 0.0377(10) 0.0154(8) -0.0128(8) 0.0068(7) -0.0076(7)
C45 0.0204(8) 0.0266(9) 0.0257(9) -0.0042(7) 0.0090(7) -0.0089(7)
C46 0.0156(7) 0.0192(8) 0.0179(8) -0.0027(6) 0.0019(6) -0.0004(6)
F1 0.0168(5) 0.0237(5) 0.0507(7) -0.0060(4) 0.0138(5) -0.0101(5)
F2 0.0246(6) 0.0873(10) 0.0173(6) -0.0033(6) 0.0098(4) -0.0066(6)
F3 0.0258(6) 0.0225(5) 0.0560(8) 0.0091(4) 0.0202(5) 0.0070(5)
F4 0.0613(9) 0.0304(6) 0.0404(7) -0.0302(6) -0.0249(6) 0.0134(5)
F5 0.0351(6) 0.0188(5) 0.0361(6) -0.0013(4) 0.0026(5) 0.0134(4)
F6 0.0576(8) 0.0228(6) 0.0711(10) -0.0058(6) 0.0489(8) 0.0075(6)
F7 0.0237(6) 0.0220(5) 0.0561(8) 0.0008(4) 0.0239(5) -0.0023(5)
F8 0.0205(6) 0.0229(6) 0.0912(11) -0.0049(4) 0.0145(6) -0.0295(6)
F9 0.0816(11) 0.0524(9) 0.0328(7) 0.0491(8) 0.0094(7) 0.0137(6)

loop_
_atom_type_symbol
_atom_type_description
_atom_type_scat_dispersion_real
_atom_type_scat_dispersion_imag
_atom_type_scat_source
C C 0.0033 0.0016 'International Tables Vol C Tables 4.2.6.8 and 6.1.1.4'
H H 0.0000 0.0000 'International Tables Vol C Tables 4.2.6.8 and 6.1.1.4'
B B 0.0013 0.0007 'International Tables Vol C Tables 4.2.6.8 and 6.1.1.4'
N N 0.0061 0.0033 'International Tables Vol C Tables 4.2.6.8 and 6.1.1.4'
F F 0.0171 0.0103 'International Tables Vol C Tables 4.2.6.8 and 6.1.1.4'

loop_
_geom_angle_atom_site_label_1
_geom_angle_atom_site_label_2
_geom_angle_atom_site_label_3
_geom_angle_site_symmetry_1
_geom_angle_site_symmetry_3
_geom_angle
_geom_angle_publ_flag
C2 B1 C3 . . 105.54(13) ?
C2 B1 C31 . . 132.10(14) ?
C3 B1 C31 . . 122.29(13) ?
C1 N1 C3 . . 110.65(12) ?
C1 N1 C4 . . 126.23(12) ?
C3 N1 C4 . . 121.07(12) ?
N1 C1 C2 . . 114.58(13) ?
N1 C1 C11 . . 118.98(13) ?
C2 C1 C11 . . 126.41(13) ?
C1 C2 C21 . . 122.35(13) ?
C1 C2 B1 . . 105.89(13) ?
C21 C2 B1 . . 131.73(13) ?
N1 C3 B1 . . 103.15(12) ?
N1 C3 H3A . . 111.1 ?
B1 C3 H3A . . 111.1 ?
N1 C3 H3B . . 111.1 ?
B1 C3 H3B . . 111.1 ?
H3A C3 H3B . . 109.1 ?
N1 C4 C41 . . 110.54(12) ?
N1 C4 H4A . . 109.5 ?
C41 C4 H4A . . 109.5 ?
N1 C4 H4B . . 109.5 ?
C41 C4 H4B . . 109.5 ?
H4A C4 H4B . . 108.1 ?
C12 C11 C16 . . 119.44(14) ?
C12 C11 C1 . . 119.28(13) ?
C16 C11 C1 . . 121.25(13) ?
C11 C12 C13 . . 120.29(15) ?
C11 C12 H12 . . 119.9 ?
C13 C12 H12 . . 119.9 ?
C14 C13 C12 . . 120.15(15) ?
C14 C13 H13 . . 119.9 ?
C12 C13 H13 . . 119.9 ?
C15 C14 C13 . . 119.82(14) ?
C15 C14 H14 . . 120.1 ?
C13 C14 H14 . . 120.1 ?
C14 C15 C16 . . 120.27(15) ?
C14 C15 H15 . . 119.9 ?
C16 C15 H15 . . 119.9 ?
C15 C16 C11 . . 120.03(15) ?
C15 C16 H16 . . 120.0 ?
C11 C16 H16 . . 120.0 ?
C22 C21 C26 . . 117.73(15) ?
C22 C21 C2 . . 120.83(14) ?
C26 C21 C2 . . 121.42(14) ?
C23 C22 C21 . . 121.14(17) ?
C23 C22 H22 . . 119.4 ?
C21 C22 H22 . . 119.4 ?
C24 C23 C22 . . 120.15(17) ?
C24 C23 H23 . . 119.9 ?
C22 C23 H23 . . 119.9 ?
C25 C24 C23 . . 119.55(16) ?
C25 C24 H24 . . 120.2 ?
C23 C24 H24 . . 120.2 ?
C24 C25 C26 . . 120.35(17) ?
C24 C25 H25 . . 119.8 ?
C26 C25 H25 . . 119.8 ?
C25 C26 C21 . . 121.07(17) ?
C25 C26 H26 . . 119.5 ?
C21 C26 H26 . . 119.5 ?
C32 C31 C36 . . 115.01(13) ?
C32 C31 B1 . . 121.88(13) ?
C36 C31 B1 . . 122.96(13) ?
C33 C32 C31 . . 122.84(14) ?
C33 C32 C37 . . 115.72(13) ?
C31 C32 C37 . . 121.43(13) ?
C34 C33 C32 . . 119.56(14) ?
C34 C33 H33 . . 120.2 ?
C32 C33 H33 . . 120.2 ?
C33 C34 C35 . . 120.08(14) ?
C33 C34 C38 . . 119.60(14) ?
C35 C34 C38 . . 120.33(14) ?
C34 C35 C36 . . 119.55(14) ?
C34 C35 H35 . . 120.2 ?
C36 C35 H35 . . 120.2 ?
C35 C36 C31 . . 122.92(14) ?
C35 C36 C39 . . 116.91(13) ?
C31 C36 C39 . . 120.16(13) ?
F1 C37 F2 . . 106.55(14) ?
F1 C37 F3 . . 105.22(13) ?
F2 C37 F3 . . 106.57(14) ?
F1 C37 C32 . . 113.98(13) ?
F2 C37 C32 . . 112.09(13) ?
F3 C37 C32 . . 111.87(13) ?
F4 C38 F6 . . 108.36(15) ?
F4 C38 F5 . . 105.67(14) ?
F6 C38 F5 . . 105.66(14) ?
F4 C38 C34 . . 113.25(14) ?
F6 C38 C34 . . 111.97(14) ?
F5 C38 C34 . . 111.45(14) ?
F9 C39 F8 . . 107.02(15) ?
F9 C39 F7 . . 105.99(14) ?
F8 C39 F7 . . 105.15(14) ?
F9 C39 C36 . . 112.09(14) ?
F8 C39 C36 . . 113.35(13) ?
F7 C39 C36 . . 112.66(13) ?
C46 C41 C42 . . 118.89(15) ?
C46 C41 C4 . . 120.64(14) ?
C42 C41 C4 . . 120.46(14) ?
C43 C42 C41 . . 120.70(16) ?
C43 C42 H42 . . 119.7 ?
C41 C42 H42 . . 119.7 ?
C44 C43 C42 . . 119.86(16) ?
C44 C43 H43 . . 120.1 ?
C42 C43 H43 . . 120.1 ?
C43 C44 C45 . . 120.00(16) ?
C43 C44 H44 . . 120.0 ?
C45 C44 H44 . . 120.0 ?
C44 C45 C46 . . 120.04(17) ?
C44 C45 H45 . . 120.0 ?
C46 C45 H45 . . 120.0 ?
C45 C46 C41 . . 120.51(16) ?
C45 C46 H46 . . 119.7 ?
C41 C46 H46 . . 119.7 ?

loop_
_geom_bond_atom_site_label_1
_geom_bond_atom_site_label_2
_geom_bond_site_symmetry_2
_geom_bond_distance
_geom_bond_publ_flag
B1 C2 . 1.492(2) ?
B1 C3 . 1.582(2) ?
B1 C31 . 1.594(2) ?
N1 C1 . 1.346(2) ?
N1 C3 . 1.4596(18) ?
N1 C4 . 1.4654(19) ?
C1 C2 . 1.404(2) ?
C1 C11 . 1.488(2) ?
C2 C21 . 1.487(2) ?
C3 H3A . 0.99 ?
C3 H3B . 0.99 ?
C4 C41 . 1.512(2) ?
C4 H4A . 0.99 ?
C4 H4B . 0.99 ?
C11 C12 . 1.388(2) ?
C11 C16 . 1.395(2) ?
C12 C13 . 1.389(2) ?
C12 H12 . 0.95 ?
C13 C14 . 1.386(2) ?
C13 H13 . 0.95 ?
C14 C15 . 1.384(2) ?
C14 H14 . 0.95 ?
C15 C16 . 1.389(2) ?
C15 H15 . 0.95 ?
C16 H16 . 0.95 ?
C21 C22 . 1.395(2) ?
C21 C26 . 1.400(2) ?
C22 C23 . 1.394(2) ?
C22 H22 . 0.95 ?
C23 C24 . 1.387(3) ?
C23 H23 . 0.95 ?
C24 C25 . 1.381(3) ?
C24 H24 . 0.95 ?
C25 C26 . 1.391(2) ?
C25 H25 . 0.95 ?
C26 H26 . 0.95 ?
C31 C32 . 1.409(2) ?
C31 C36 . 1.412(2) ?
C32 C33 . 1.393(2) ?
C32 C37 . 1.511(2) ?
C33 C34 . 1.384(2) ?
C33 H33 . 0.95 ?
C34 C35 . 1.384(2) ?
C34 C38 . 1.501(2) ?
C35 C36 . 1.390(2) ?
C35 H35 . 0.95 ?
C36 C39 . 1.506(2) ?
C37 F1 . 1.3325(19) ?
C37 F2 . 1.332(2) ?
C37 F3 . 1.3417(19) ?
C38 F4 . 1.324(2) ?
C38 F6 . 1.331(2) ?
C38 F5 . 1.338(2) ?
C39 F9 . 1.327(2) ?
C39 F8 . 1.329(2) ?
C39 F7 . 1.3345(18) ?
C41 C46 . 1.392(2) ?
C41 C42 . 1.394(2) ?
C42 C43 . 1.390(2) ?
C42 H42 . 0.95 ?
C43 C44 . 1.386(3) ?
C43 H43 . 0.95 ?
C44 C45 . 1.387(3) ?
C44 H44 . 0.95 ?
C45 C46 . 1.390(2) ?
C45 H45 . 0.95 ?
C46 H46 . 0.95 ?

loop_
_geom_torsion_atom_site_label_1
_geom_torsion_atom_site_label_2
_geom_torsion_atom_site_label_3
_geom_torsion_atom_site_label_4
_geom_torsion_site_symmetry_1
_geom_torsion_site_symmetry_2
_geom_torsion_site_symmetry_3
_geom_torsion_site_symmetry_4
_geom_torsion
_geom_torsion_publ_flag
C3 N1 C1 C2 . . . . 4.90(18) ?
C4 N1 C1 C2 . . . . 168.60(14) ?
C3 N1 C1 C11 . . . . -173.24(13) ?
C4 N1 C1 C11 . . . . -9.5(2) ?
N1 C1 C2 C21 . . . . 177.74(14) ?
C11 C1 C2 C21 . . . . -4.3(2) ?
N1 C1 C2 B1 . . . . -4.14(18) ?
C11 C1 C2 B1 . . . . 173.84(14) ?
C3 B1 C2 C1 . . . . 1.76(16) ?
C31 B1 C2 C1 . . . . -175.21(15) ?
C3 B1 C2 C21 . . . . 179.63(15) ?
C31 B1 C2 C21 . . . . 2.7(3) ?
C1 N1 C3 B1 . . . . -3.29(16) ?
C4 N1 C3 B1 . . . . -167.96(13) ?
C2 B1 C3 N1 . . . . 0.82(15) ?
C31 B1 C3 N1 . . . . 178.16(13) ?
C1 N1 C4 C41 . . . . 150.02(14) ?
C3 N1 C4 C41 . . . . -47.84(18) ?
N1 C1 C11 C12 . . . . 95.06(18) ?
C2 C1 C11 C12 . . . . -82.9(2) ?
N1 C1 C11 C16 . . . . -83.26(19) ?
C2 C1 C11 C16 . . . . 98.83(19) ?
C16 C11 C12 C13 . . . . 0.7(2) ?
C1 C11 C12 C13 . . . . -177.61(15) ?
C11 C12 C13 C14 . . . . -0.6(3) ?
C12 C13 C14 C15 . . . . -0.1(3) ?
C13 C14 C15 C16 . . . . 0.5(3) ?
C14 C15 C16 C11 . . . . -0.4(3) ?
C12 C11 C16 C15 . . . . -0.3(2) ?
C1 C11 C16 C15 . . . . 178.03(15) ?
C1 C2 C21 C22 . . . . -100.68(18) ?
B1 C2 C21 C22 . . . . 81.7(2) ?
C1 C2 C21 C26 . . . . 81.0(2) ?
B1 C2 C21 C26 . . . . -96.6(2) ?
C26 C21 C22 C23 . . . . 0.6(2) ?
C2 C21 C22 C23 . . . . -177.75(16) ?
C21 C22 C23 C24 . . . . -0.3(3) ?
C22 C23 C24 C25 . . . . -0.1(3) ?
C23 C24 C25 C26 . . . . 0.2(3) ?
C24 C25 C26 C21 . . . . 0.1(3) ?
C22 C21 C26 C25 . . . . -0.5(2) ?
C2 C21 C26 C25 . . . . 177.85(16) ?
C2 B1 C31 C32 . . . . 85.6(2) ?
C3 B1 C31 C32 . . . . -90.93(18) ?
C2 B1 C31 C36 . . . . -99.1(2) ?
C3 B1 C31 C36 . . . . 84.37(19) ?
C36 C31 C32 C33 . . . . -0.2(2) ?
B1 C31 C32 C33 . . . . 175.43(14) ?
C36 C31 C32 C37 . . . . 178.54(14) ?
B1 C31 C32 C37 . . . . -5.8(2) ?
C31 C32 C33 C34 . . . . -1.5(2) ?
C37 C32 C33 C34 . . . . 179.72(14) ?
C32 C33 C34 C35 . . . . 2.1(2) ?
C32 C33 C34 C38 . . . . -178.03(14) ?
C33 C34 C35 C36 . . . . -1.0(2) ?
C38 C34 C35 C36 . . . . 179.12(15) ?
C34 C35 C36 C31 . . . . -0.8(2) ?
C34 C35 C36 C39 . . . . 177.94(14) ?
C32 C31 C36 C35 . . . . 1.3(2) ?
B1 C31 C36 C35 . . . . -174.25(14) ?
C32 C31 C36 C39 . . . . -177.34(14) ?
B1 C31 C36 C39 . . . . 7.1(2) ?
C33 C32 C37 F1 . . . . -149.54(14) ?
C31 C32 C37 F1 . . . . 31.6(2) ?
C33 C32 C37 F2 . . . . 89.33(18) ?
C31 C32 C37 F2 . . . . -89.51(18) ?
C33 C32 C37 F3 . . . . -30.3(2) ?
C31 C32 C37 F3 . . . . 150.85(14) ?
C33 C34 C38 F4 . . . . -82.9(2) ?
C35 C34 C38 F4 . . . . 97.02(19) ?
C33 C34 C38 F6 . . . . 154.23(16) ?
C35 C34 C38 F6 . . . . -25.9(2) ?
C33 C34 C38 F5 . . . . 36.1(2) ?
C35 C34 C38 F5 . . . . -143.99(15) ?
C35 C36 C39 F9 . . . . -105.09(18) ?
C31 C36 C39 F9 . . . . 73.67(19) ?
C35 C36 C39 F8 . . . . 133.62(16) ?
C31 C36 C39 F8 . . . . -47.6(2) ?
C35 C36 C39 F7 . . . . 14.4(2) ?
C31 C36 C39 F7 . . . . -166.88(14) ?
N1 C4 C41 C46 . . . . -79.57(17) ?
N1 C4 C41 C42 . . . . 99.16(17) ?
C46 C41 C42 C43 . . . . 0.1(2) ?
C4 C41 C42 C43 . . . . -178.62(14) ?
C41 C42 C43 C44 . . . . 0.0(3) ?
C42 C43 C44 C45 . . . . 0.1(3) ?
C43 C44 C45 C46 . . . . -0.3(3) ?
C44 C45 C46 C41 . . . . 0.5(2) ?
C42 C41 C46 C45 . . . . -0.4(2) ?
C4 C41 C46 C45 . . . . 178.37(14) ?
